data_4123401
loop_
_publ_author_name
'Andersen, Thomas L.'
'Friis, Stig D.'
'Audrain, H\'el\`ene'
'Nordeman, Patrik'
'Antoni, Gunnar'
'Skrydstrup, Troels'

_publ_section_title
;
 Efficient (11)C-Carbonylation of Isolated Aryl Palladium Complexes for
 PET: Application to Challenging Radiopharmaceutical Synthesis.
;
_journal_issue 4
_journal_name_full 'Journal of the American Chemical Society'
_journal_page_first 1548
_journal_page_last 1555
_journal_paper_doi 10.1021/ja511441u
_journal_volume 137
_journal_year 2015
_chemical_formula_moiety 'C50 H40 I N O P2 Pd, C5 H12'
_chemical_formula_sum 'C55 H52 I N O P2 Pd'
_chemical_formula_weight 1038.21
_chemical_name_systematic
;
 ?
;
_space_group_crystal_system triclinic
_space_group_IT_number 2
_space_group_name_Hall '-P 1'
_space_group_name_H-M_alt 'P -1'
_symmetry_space_group_name_Hall '-P 1'
_symmetry_space_group_name_H-M 'P -1'
_atom_sites_solution_hydrogens geom
_atom_sites_solution_primary direct
_audit_creation_date 2014-02-17
_audit_creation_method
;
Olex2 1.2
(compiled 2014.02.11 svn.r2872 for OlexSys, GUI svn.r4767)
;
_cell_angle_alpha 63.724(3)
_cell_angle_beta 70.613(3)
_cell_angle_gamma 66.142(3)
_cell_formula_units_Z 2
_cell_length_a 12.0643(4)
_cell_length_b 14.4213(5)
_cell_length_c 16.2330(5)
_cell_measurement_reflns_used 5504
_cell_measurement_temperature 100(1)
_cell_measurement_theta_max 28.4250
_cell_measurement_theta_min 1.9200
_cell_volume 2275.44(15)
_computing_cell_refinement
;
CrysAlisPro, Agilent Technologies,
Version 1.171.37.31 (release 14-01-2014 CrysAlis171 .NET)
(compiled Jan 14 2014,18:38:05)
;
_computing_data_collection
;
CrysAlisPro, Agilent Technologies,
Version 1.171.37.31 (release 14-01-2014 CrysAlis171 .NET)
(compiled Jan 14 2014,18:38:05)
;
_computing_data_reduction
;
CrysAlisPro, Agilent Technologies,
Version 1.171.37.31 (release 14-01-2014 CrysAlis171 .NET)
(compiled Jan 14 2014,18:38:05)
;
_computing_molecular_graphics 'Olex2 (Dolomanov et al., 2009)'
_computing_publication_material 'Olex2 (Dolomanov et al., 2009)'
_computing_structure_refinement 'ShelXL (Sheldrick, 2008)'
_computing_structure_solution 'ShelXS (Sheldrick, 2008)'
_diffrn_ambient_environment N~2~
_diffrn_ambient_temperature 100(1)
_diffrn_detector 'CCD plate'
_diffrn_detector_area_resol_mean 10.3590
_diffrn_detector_type Atlas
_diffrn_measured_fraction_theta_full 0.989
_diffrn_measured_fraction_theta_max 0.866
_diffrn_measurement_device 'four-circle diffractometer'
_diffrn_measurement_device_type 'SuperNova, Single source at offset, Atlas'
_diffrn_measurement_method '\w scans'
_diffrn_orient_matrix_UB_11 -0.0239134000
_diffrn_orient_matrix_UB_12 0.0137972000
_diffrn_orient_matrix_UB_13 0.0407172000
_diffrn_orient_matrix_UB_21 -0.0452583000
_diffrn_orient_matrix_UB_22 -0.0263509000
_diffrn_orient_matrix_UB_23 0.0140200000
_diffrn_orient_matrix_UB_31 0.0407604000
_diffrn_orient_matrix_UB_32 -0.0493090000
_diffrn_orient_matrix_UB_33 0.0246105000
_diffrn_radiation_monochromator mirror
_diffrn_radiation_probe x-ray
_diffrn_radiation_type MoK\a
_diffrn_radiation_wavelength 0.71073
_diffrn_reflns_av_R_equivalents 0.0243
_diffrn_reflns_av_unetI/netI 0.0604
_diffrn_reflns_Laue_measured_fraction_full 0.989
_diffrn_reflns_Laue_measured_fraction_max 0.866
_diffrn_reflns_limit_h_max 9
_diffrn_reflns_limit_h_min -15
_diffrn_reflns_limit_k_max 19
_diffrn_reflns_limit_k_min -16
_diffrn_reflns_limit_l_max 21
_diffrn_reflns_limit_l_min -19
_diffrn_reflns_number 13465
_diffrn_reflns_point_group_measured_fraction_full 0.989
_diffrn_reflns_point_group_measured_fraction_max 0.866
_diffrn_reflns_theta_full 26.000
_diffrn_reflns_theta_max 28.473
_diffrn_reflns_theta_min 1.754
_diffrn_source 'SuperNova (Mo) X-ray Source'
_exptl_absorpt_coefficient_mu 1.198
_exptl_absorpt_correction_T_max 0.892
_exptl_absorpt_correction_T_min 0.812
_exptl_absorpt_correction_type gaussian
_exptl_absorpt_process_details
;
CrysAlisPro, Agilent Technologies,
Version 1.171.37.31 (release 14-01-2014 CrysAlis171 .NET)
(compiled Jan 14 2014,18:38:05)
Numerical absorption correction based on gaussian integration over
            a multifaceted crystal model
Empirical absorption correction using spherical harmonics,
 implemented in SCALE3 ABSPACK scaling algorithm.
;
_exptl_crystal_colour 'clear light yellow'
_exptl_crystal_colour_lustre clear
_exptl_crystal_colour_modifier light
_exptl_crystal_colour_primary yellow
_exptl_crystal_density_diffrn 1.515
_exptl_crystal_description irregular
_exptl_crystal_F_000 1052
_exptl_crystal_size_max 0.2275
_exptl_crystal_size_mid 0.1837
_exptl_crystal_size_min 0.1325
_refine_diff_density_max 3.822
_refine_diff_density_min -4.533
_refine_diff_density_rms 0.252
_refine_ls_extinction_method none
_refine_ls_goodness_of_fit_ref 1.056
_refine_ls_hydrogen_treatment constr
_refine_ls_matrix_type full
_refine_ls_number_parameters 554
_refine_ls_number_reflns 9968
_refine_ls_number_restraints 523
_refine_ls_restrained_S_all 1.036
_refine_ls_R_factor_all 0.1085
_refine_ls_R_factor_gt 0.0867
_refine_ls_shift/su_max 0.000
_refine_ls_shift/su_mean 0.000
_refine_ls_structure_factor_coef Fsqd
_refine_ls_weighting_details 'w=1/[\s^2^(Fo^2^)+(0.1239P)^2^+44.2877P] where P=(Fo^2^+2Fc^2^)/3'
_refine_ls_weighting_scheme calc
_refine_ls_wR_factor_gt 0.2516
_refine_ls_wR_factor_ref 0.2753
_reflns_Friedel_coverage 0.000
_reflns_number_gt 7932
_reflns_number_total 9968
_reflns_threshold_expression 'I > 2\s(I)'
_cod_data_source_file ja511441u_si_005.cif
_cod_data_source_block 2014_02_11
_cod_depositor_comments 'Adding full bibliography for 4123400--4123403.cif.'
_cod_original_cell_volume 2275.44(16)
_cod_database_code 4123401
_shelxl_version_number 2014-1
_chemical_oxdiff_formula 'C47 H38 I Pd P2 N'
_shelx_space_group_comment
;
The symmetry employed for this shelxl refinement is uniquely defined
by the following loop, which should always be used as a source of
symmetry information in preference to the above space-group names.
They are only intended as comments.
;
_reflns_odcompleteness_completeness 98.56
_reflns_odcompleteness_iscentric 1
_reflns_odcompleteness_theta 26.32
_olex2_refinement_description
;
1. Fixed Uiso
 At 1.2 times of:
  All C(H) groups, All C(H,H) groups
 At 1.5 times of:
  All C(H,H,H) groups
2. Restrained distances
 C55-C18 = C9-C18 = C9-C1B = C1B-C1
 1.54 with sigma of 0.005
 C55-C18 \\sim C9-C18 \\sim C9-C1B \\sim C1B-C1
 with sigma of 0.02
3. Rigid body (RIGU) restrains
 All non-hydrogen atoms
 with sigma for 1-2 distances of 0.004 and sigma for 1-3 distances of 0.004
4.a Secondary CH2 refined with riding coordinates:
 C9(H9A,H9B), C18(H18A,H18B), C1B(H1BA,H1BB)
4.b Aromatic/amide H refined with riding coordinates:
 C3(H3), C10(H10), C17(H17), C21(H21), C22(H22), C24(H24), C25(H25), C28(H28),
 C30(H30), C32(H32), C33(H33), C34(H34), C36(H36), C38(H38), C40(H40), C41(H41),
  C42(H42), C43(H43), C44(H44), C45(H45), C46(H46), C48(H48), C50(H50),
 C51(H51), C52(H52), C53(H53), C54(H54), C56(H56), C59(H59), C60(H60), C2(H2),
 C4(H4), C19(H19), C1A(H1A)
4.c Idealised Me refined as rotating group:
 C29(H29A,H29B,H29C), C39(H39A,H39B,H39C), C55(H55A,H55B,H55C), C1(H1B,H1C,H1D)
;
_olex2_computing_structure_refinement_long 'ShelXL (Sheldrick, 2008)'
_olex2_computing_structure_solution_long 'ShelXS (Sheldrick, 2008)'

loop_
_space_group_symop_operation_xyz
'x, y, z'
'-x, -y, -z'

loop_
_atom_site_label
_atom_site_type_symbol
_atom_site_fract_x
_atom_site_fract_y
_atom_site_fract_z
_atom_site_U_iso_or_equiv
_atom_site_adp_type
_atom_site_occupancy
_atom_site_site_symmetry_order
_atom_site_calc_flag
_atom_site_refinement_flags_posn
Pd1 Pd 0.24219(5) 0.23691(5) 0.27962(4) 0.01582(18) Uani 1 1 d .
I2 I 0.48269(7) 0.19835(7) 0.20874(6) 0.0508(3) Uani 1 1 d .
P3 P 0.23321(18) 0.13083(16) 0.21027(14) 0.0166(4) Uani 1 1 d .
P4 P 0.2216(2) 0.40727(17) 0.26854(15) 0.0196(4) Uani 1 1 d .
O1 O 0.2286(5) 0.3647(4) 0.0978(4) 0.0175(10) Uani 1 1 d .
C3 C -0.0358(8) 0.3095(7) 0.3138(6) 0.0244(16) Uani 1 1 d .
H3 H -0.0270 0.3459 0.2494 0.029 Uiso 1 1 calc R
C5 C 0.3154(7) -0.0142(6) 0.2481(6) 0.0200(14) Uani 1 1 d .
C6 C 0.0830(8) 0.1356(7) 0.2038(7) 0.0247(16) Uani 1 1 d .
C7 C 0.1613(9) 0.1402(9) 0.4987(6) 0.0333(19) Uani 1 1 d .
C8 C 0.0687(7) 0.2504(6) 0.3536(6) 0.0189(14) Uani 1 1 d .
C10 C 0.3235(8) 0.5646(7) 0.1182(6) 0.0259(17) Uani 1 1 d .
H10 H 0.3248 0.5864 0.1638 0.031 Uiso 1 1 calc R
C11 C 0.2776(7) 0.4784(6) 0.1453(6) 0.0199(14) Uani 1 1 d .
C12 C 0.2748(7) 0.4500(6) 0.0743(5) 0.0180(14) Uani 1 1 d .
C13 C 0.0672(8) 0.4983(7) 0.2882(7) 0.0270(16) Uani 1 1 d .
C14 C 0.2880(7) 0.2997(7) 0.0446(5) 0.0186(14) Uani 1 1 d .
C15 C 0.3065(9) 0.4201(8) 0.3360(6) 0.0276(17) Uani 1 1 d .
C16 C 0.3147(7) 0.5046(7) -0.0202(6) 0.0217(15) Uani 1 1 d .
C17 C 0.4104(8) -0.0539(7) 0.2960(6) 0.0273(18) Uani 1 1 d .
H17 H 0.4325 -0.0059 0.3066 0.033 Uiso 1 1 calc R
C20 C 0.2991(8) 0.1887(7) 0.0880(6) 0.0217(15) Uani 1 1 d .
C21 C 0.0057(9) 0.5710(8) 0.2138(8) 0.035(2) Uani 1 1 d .
H21 H 0.0460 0.5763 0.1529 0.042 Uiso 1 1 calc R
C22 C 0.3998(10) 0.3288(9) 0.3757(7) 0.0328(19) Uani 1 1 d .
H22 H 0.4163 0.2637 0.3685 0.039 Uiso 1 1 calc R
C23 C 0.3303(7) 0.3477(7) -0.0504(6) 0.0233(15) Uani 1 1 d .
C24 C 0.3630(8) 0.5888(8) -0.0436(7) 0.0293(17) Uani 1 1 d .
H24 H 0.3924 0.6250 -0.1059 0.035 Uiso 1 1 calc R
C25 C 0.3614(8) 0.1251(7) 0.0309(6) 0.0270(17) Uani 1 1 d .
H25 H 0.3710 0.0511 0.0571 0.032 Uiso 1 1 calc R
C26 C 0.0542(8) 0.2000(7) 0.4520(6) 0.0256(17) Uani 1 1 d .
C27 C 0.2984(8) 0.4715(7) -0.0918(6) 0.0241(16) Uani 1 1 d .
C28 C -0.1679(9) 0.2664(8) 0.4647(7) 0.0330(19) Uani 1 1 d .
H28 H -0.2464 0.2721 0.5015 0.040 Uiso 1 1 calc R
C29 C 0.1612(8) 0.5176(7) -0.1000(6) 0.0257(17) Uani 1 1 d .
H29A H 0.1117 0.4941 -0.0392 0.039 Uiso 1 1 calc GR
H29B H 0.1488 0.4920 -0.1407 0.039 Uiso 1 1 calc GR
H29C H 0.1378 0.5955 -0.1252 0.039 Uiso 1 1 calc GR
C30 C 0.4407(9) -0.2355(8) 0.3143(7) 0.0317(18) Uani 1 1 d .
H30 H 0.4819 -0.3094 0.3373 0.038 Uiso 1 1 calc R
C32 C 0.3466(9) -0.1982(8) 0.2660(7) 0.0336(19) Uani 1 1 d .
H32 H 0.3261 -0.2465 0.2547 0.040 Uiso 1 1 calc R
C33 C -0.1535(8) 0.3158(8) 0.3678(7) 0.0289(18) Uani 1 1 d .
H33 H -0.2223 0.3529 0.3393 0.035 Uiso 1 1 calc R
C34 C 0.0072(9) 0.0921(8) 0.2855(7) 0.033(2) Uani 1 1 d .
H34 H 0.0352 0.0586 0.3418 0.040 Uiso 1 1 calc R
C36 C 0.3668(8) 0.6181(7) 0.0259(7) 0.0284(17) Uani 1 1 d .
H36 H 0.3987 0.6739 0.0100 0.034 Uiso 1 1 calc R
C38 C 0.0400(8) 0.1876(8) 0.1199(7) 0.0294(18) Uani 1 1 d .
H38 H 0.0892 0.2189 0.0647 0.035 Uiso 1 1 calc R
C39 C 0.3746(9) 0.5132(9) -0.1873(6) 0.035(2) Uani 1 1 d .
H39A H 0.3545 0.5906 -0.2074 0.052 Uiso 1 1 calc GR
H39B H 0.3571 0.4954 -0.2310 0.052 Uiso 1 1 calc GR
H39C H 0.4607 0.4802 -0.1840 0.052 Uiso 1 1 calc GR
C40 C 0.2833(9) -0.0882(7) 0.2345(7) 0.0292(18) Uani 1 1 d .
H40 H 0.2183 -0.0635 0.2039 0.035 Uiso 1 1 calc R
C41 C 0.4730(9) -0.1635(8) 0.3284(7) 0.0330(19) Uani 1 1 d .
H41 H 0.5373 -0.1885 0.3598 0.040 Uiso 1 1 calc R
C42 C -0.0783(9) 0.1925(9) 0.1195(9) 0.041(2) Uani 1 1 d .
H42 H -0.1070 0.2257 0.0635 0.049 Uiso 1 1 calc R
C43 C 0.4087(10) 0.1702(8) -0.0633(7) 0.036(2) Uani 1 1 d .
H43 H 0.4501 0.1267 -0.0995 0.043 Uiso 1 1 calc R
C44 C 0.3937(9) 0.2813(8) -0.1032(6) 0.0312(19) Uani 1 1 d .
H44 H 0.4265 0.3115 -0.1660 0.037 Uiso 1 1 calc R
C45 C 0.2518(10) 0.0492(10) 0.4808(7) 0.043(2) Uani 1 1 d .
H45 H 0.2437 0.0283 0.4370 0.052 Uiso 1 1 calc R
C46 C -0.1507(10) 0.1495(9) 0.1997(9) 0.042(2) Uani 1 1 d .
H46 H -0.2295 0.1545 0.1985 0.051 Uiso 1 1 calc R
C48 C 0.4688(13) 0.3354(11) 0.4266(8) 0.049(3) Uani 1 1 d .
H48 H 0.5327 0.2753 0.4514 0.059 Uiso 1 1 calc R
C50 C -0.1096(10) 0.0975(9) 0.2849(9) 0.041(2) Uani 1 1 d .
H50 H -0.1598 0.0673 0.3399 0.050 Uiso 1 1 calc R
C51 C -0.1151(11) 0.5573(11) 0.3928(10) 0.052(3) Uani 1 1 d .
H51 H -0.1549 0.5539 0.4535 0.063 Uiso 1 1 calc R
C52 C -0.0650(9) 0.2088(9) 0.5060(7) 0.033(2) Uani 1 1 d .
H52 H -0.0749 0.1754 0.5707 0.039 Uiso 1 1 calc R
C53 C 0.0034(10) 0.4911(9) 0.3784(8) 0.039(2) Uani 1 1 d .
H53 H 0.0412 0.4411 0.4292 0.047 Uiso 1 1 calc R
C54 C 0.2808(11) 0.5142(9) 0.3511(7) 0.037(2) Uani 1 1 d .
H54 H 0.2184 0.5757 0.3258 0.044 Uiso 1 1 calc R
C56 C 0.4425(12) 0.4282(11) 0.4394(8) 0.047(2) Uani 1 1 d .
H56 H 0.4893 0.4318 0.4727 0.056 Uiso 1 1 calc R
N57 N 0.3509(10) -0.0099(11) 0.5240(8) 0.067(3) Uani 1 1 d .
C59 C -0.1758(11) 0.6275(11) 0.3210(11) 0.054(3) Uani 1 1 d .
H59 H -0.2571 0.6697 0.3329 0.064 Uiso 1 1 calc R
C60 C -0.1164(10) 0.6361(10) 0.2305(10) 0.046(2) Uani 1 1 d .
H60 H -0.1570 0.6847 0.1809 0.055 Uiso 1 1 calc R
C55 C 0.0310(13) 0.8302(13) 0.2236(11) 0.076(4) Uani 1 1 d D
H55A H 0.0309 0.8973 0.2226 0.114 Uiso 1 1 calc GR
H55B H 0.0794 0.7705 0.2679 0.114 Uiso 1 1 calc GR
H55C H -0.0520 0.8272 0.2415 0.114 Uiso 1 1 calc GR
C2 C 0.3492(12) 0.5170(11) 0.4048(8) 0.047(2) Uani 1 1 d .
H2 H 0.3305 0.5797 0.4166 0.056 Uiso 1 1 calc R
C4 C 0.1780(12) 0.1688(13) 0.5646(8) 0.053(3) Uani 1 1 d .
H4 H 0.1191 0.2283 0.5787 0.064 Uiso 1 1 calc R
C9 C 0.1530(14) 0.9095(12) 0.0683(11) 0.077(4) Uani 1 1 d D
H9A H 0.1965 0.9045 0.1115 0.092 Uiso 1 1 calc R
H9B H 0.0865 0.9774 0.0607 0.092 Uiso 1 1 calc R
C18 C 0.0866(13) 0.8232(11) 0.1265(11) 0.086(4) Uani 1 1 d D
H18A H 0.0219 0.8355 0.0966 0.103 Uiso 1 1 calc R
H18B H 0.1444 0.7515 0.1316 0.103 Uiso 1 1 calc R
C19 C 0.2750(13) 0.1146(15) 0.6085(10) 0.065(3) Uani 1 1 d .
H19 H 0.2847 0.1359 0.6514 0.079 Uiso 1 1 calc R
C1A C 0.3561(14) 0.0294(15) 0.5875(10) 0.072(3) Uani 1 1 d .
H1A H 0.4231 -0.0081 0.6179 0.087 Uiso 1 1 calc R
C1B C 0.243(2) 0.9327(19) -0.0256(14) 0.129(8) Uani 1 1 d D
H1BA H 0.2396 0.8866 -0.0533 0.155 Uiso 1 1 calc R
H1BB H 0.3233 0.9014 -0.0087 0.155 Uiso 1 1 calc R
C1 C 0.248(4) 1.039(2) -0.108(2) 0.195(15) Uani 1 1 d D
H1B H 0.2795 1.0253 -0.1654 0.292 Uiso 1 1 calc GR
H1C H 0.3021 1.0681 -0.1006 0.292 Uiso 1 1 calc GR
H1D H 0.1672 1.0905 -0.1093 0.292 Uiso 1 1 calc GR

loop_
_atom_site_aniso_label
_atom_site_aniso_U_11
_atom_site_aniso_U_22
_atom_site_aniso_U_33
_atom_site_aniso_U_23
_atom_site_aniso_U_13
_atom_site_aniso_U_12
Pd1 0.0150(3) 0.0169(3) 0.0139(3) -0.0023(2) -0.0055(2) -0.0047(2)
I2 0.0440(4) 0.0523(5) 0.0482(5) -0.0010(4) -0.0133(3) -0.0222(4)
P3 0.0156(9) 0.0162(9) 0.0176(9) -0.0052(7) -0.0067(7) -0.0026(7)
P4 0.0214(10) 0.0212(10) 0.0188(9) -0.0070(8) -0.0054(8) -0.0079(8)
O1 0.013(2) 0.020(2) 0.017(2) -0.005(2) -0.0045(19) -0.0027(19)
C3 0.023(3) 0.022(4) 0.029(4) -0.009(3) -0.010(3) -0.004(3)
C5 0.019(3) 0.019(3) 0.018(3) -0.008(3) -0.002(3) -0.001(2)
C6 0.017(3) 0.023(4) 0.035(4) -0.010(3) -0.011(3) -0.003(3)
C7 0.024(3) 0.050(5) 0.018(4) 0.001(3) -0.003(3) -0.018(3)
C8 0.021(3) 0.017(3) 0.018(3) -0.005(3) -0.005(2) -0.007(3)
C10 0.026(4) 0.022(4) 0.030(4) -0.003(3) -0.013(3) -0.009(3)
C11 0.018(3) 0.018(3) 0.022(3) -0.004(2) -0.010(2) -0.002(3)
C12 0.013(3) 0.018(3) 0.019(3) -0.002(2) -0.006(2) -0.004(3)
C13 0.025(3) 0.027(4) 0.039(4) -0.018(3) -0.004(3) -0.011(3)
C14 0.012(3) 0.023(3) 0.017(3) -0.005(2) -0.006(2) -0.002(2)
C15 0.037(4) 0.034(4) 0.019(4) -0.003(3) -0.007(3) -0.023(3)
C16 0.014(3) 0.025(3) 0.021(3) -0.002(3) -0.009(2) -0.002(3)
C17 0.026(4) 0.024(4) 0.029(4) -0.012(3) -0.011(3) 0.003(3)
C20 0.023(4) 0.022(3) 0.018(3) -0.006(2) -0.008(3) -0.002(3)
C21 0.026(4) 0.034(4) 0.043(4) -0.017(4) -0.008(3) -0.003(3)
C22 0.041(5) 0.039(4) 0.027(4) -0.007(3) -0.016(4) -0.018(4)
C23 0.016(3) 0.030(3) 0.017(3) -0.004(2) -0.006(2) -0.003(3)
C24 0.026(4) 0.029(4) 0.027(4) 0.001(3) -0.011(3) -0.010(3)
C25 0.029(4) 0.025(4) 0.022(3) -0.010(3) -0.008(3) 0.001(3)
C26 0.023(3) 0.030(4) 0.020(3) -0.004(3) -0.006(2) -0.009(3)
C27 0.021(3) 0.028(3) 0.019(3) -0.002(3) -0.008(3) -0.006(3)
C28 0.023(4) 0.040(5) 0.037(4) -0.014(4) -0.005(3) -0.011(3)
C29 0.021(4) 0.026(4) 0.027(4) -0.002(3) -0.013(3) -0.005(3)
C30 0.032(4) 0.022(4) 0.028(4) -0.010(3) -0.004(3) 0.005(3)
C32 0.036(4) 0.023(4) 0.036(5) -0.010(3) -0.005(4) -0.004(3)
C33 0.023(4) 0.030(4) 0.038(4) -0.017(3) -0.008(3) -0.004(3)
C34 0.029(4) 0.035(5) 0.038(4) -0.011(4) -0.006(3) -0.014(3)
C36 0.025(4) 0.025(4) 0.032(4) 0.001(3) -0.015(3) -0.008(3)
C38 0.022(4) 0.029(4) 0.037(4) -0.010(3) -0.014(3) -0.003(3)
C39 0.033(4) 0.047(5) 0.018(4) -0.001(3) -0.005(3) -0.018(4)
C40 0.031(4) 0.022(3) 0.034(5) -0.010(3) -0.009(4) -0.005(3)
C41 0.036(4) 0.024(4) 0.025(4) -0.009(3) -0.012(4) 0.008(3)
C42 0.027(4) 0.045(6) 0.058(5) -0.018(4) -0.023(3) -0.004(4)
C43 0.040(5) 0.032(4) 0.022(4) -0.010(3) -0.008(3) 0.003(3)
C44 0.028(4) 0.036(4) 0.019(4) -0.008(3) -0.004(3) 0.000(3)
C45 0.029(4) 0.057(5) 0.024(4) 0.000(4) -0.003(3) -0.010(4)
C46 0.026(4) 0.039(5) 0.067(5) -0.023(4) -0.013(4) -0.006(4)
C48 0.062(6) 0.064(6) 0.038(5) -0.010(4) -0.026(5) -0.031(5)
C50 0.028(4) 0.039(5) 0.061(5) -0.019(4) -0.009(4) -0.014(4)
C51 0.037(5) 0.062(6) 0.067(6) -0.042(5) 0.005(4) -0.014(4)
C52 0.028(4) 0.042(5) 0.026(4) -0.011(4) -0.002(3) -0.013(3)
C53 0.037(4) 0.043(5) 0.041(4) -0.021(4) 0.005(3) -0.018(4)
C54 0.053(5) 0.042(5) 0.028(4) -0.011(4) -0.005(4) -0.029(4)
C56 0.066(6) 0.064(5) 0.030(5) -0.010(4) -0.013(4) -0.044(5)
N57 0.032(4) 0.092(7) 0.047(5) -0.001(5) -0.011(4) -0.014(4)
C59 0.036(5) 0.055(6) 0.079(6) -0.043(5) -0.001(4) -0.008(4)
C60 0.028(4) 0.042(5) 0.073(6) -0.033(5) -0.012(4) 0.000(4)
C55 0.049(7) 0.068(9) 0.150(11) -0.060(8) -0.027(7) -0.025(7)
C2 0.069(6) 0.060(6) 0.033(5) -0.014(4) -0.007(4) -0.046(5)
C4 0.048(5) 0.083(7) 0.037(5) -0.016(5) -0.016(4) -0.027(5)
C9 0.064(8) 0.077(8) 0.132(10) -0.073(8) -0.036(7) -0.008(7)
C18 0.049(7) 0.063(8) 0.161(12) -0.066(8) -0.034(7) 0.008(6)
C19 0.048(6) 0.107(9) 0.044(6) -0.004(6) -0.022(5) -0.040(5)
C1A 0.046(6) 0.109(9) 0.045(6) 0.001(6) -0.017(5) -0.033(5)
C1B 0.114(15) 0.116(14) 0.162(13) -0.092(11) -0.002(11) -0.012(12)
C1 0.26(4) 0.164(19) 0.187(17) -0.077(14) -0.019(18) -0.09(2)

loop_
_atom_type_symbol
_atom_type_description
_atom_type_scat_dispersion_real
_atom_type_scat_dispersion_imag
_atom_type_scat_source
C C 0.0033 0.0016 'International Tables Vol C Tables 4.2.6.8 and 6.1.1.4'
H H 0.0000 0.0000 'International Tables Vol C Tables 4.2.6.8 and 6.1.1.4'
P P 0.1023 0.0942 'International Tables Vol C Tables 4.2.6.8 and 6.1.1.4'
Pd Pd -0.9988 1.0072 'International Tables Vol C Tables 4.2.6.8 and 6.1.1.4'
I I -0.4742 1.8119 'International Tables Vol C Tables 4.2.6.8 and 6.1.1.4'
O O 0.0106 0.0060 'International Tables Vol C Tables 4.2.6.8 and 6.1.1.4'
N N 0.0061 0.0033 'International Tables Vol C Tables 4.2.6.8 and 6.1.1.4'

loop_
_exptl_crystal_face_index_h
_exptl_crystal_face_index_k
_exptl_crystal_face_index_l
_exptl_crystal_face_perp_dist
_exptl_oxdiff_crystal_face_indexfrac_h
_exptl_oxdiff_crystal_face_indexfrac_k
_exptl_oxdiff_crystal_face_indexfrac_l
_exptl_oxdiff_crystal_face_x
_exptl_oxdiff_crystal_face_y
_exptl_oxdiff_crystal_face_z
1 1 0 0.0680 0.9993 0.9998 0.0012 -0.0101 -0.0716 -0.0085
1 -1 -2 0.0783 0.9986 -1.0001 -1.9995 -0.1191 -0.0469 0.0408
-2 1 3 0.1006 -1.9976 1.0002 2.9987 0.1837 0.1061 -0.0569
-1 0 -2 0.0975 -1.0001 0.0013 -1.9968 -0.0574 0.0172 -0.0900
0 0 1 0.1063 0.0004 -0.0004 0.9986 0.0406 0.0140 0.0246
-1 -2 -1 0.0330 -0.9997 -1.9998 -1.0016 -0.0445 0.0839 0.0332
0 1 1 0.0829 0.0004 0.9999 1.0003 0.0545 -0.0123 -0.0247
1 0 1 0.1187 0.9997 -0.0009 0.9981 0.0167 -0.0312 0.0654
1 0 2 0.0975 1.0001 -0.0013 1.9968 0.0574 -0.0172 0.0900

loop_
_geom_angle_atom_site_label_1
_geom_angle_atom_site_label_2
_geom_angle_atom_site_label_3
_geom_angle
P3 Pd1 I2 89.31(6)
P4 Pd1 I2 92.12(6)
P4 Pd1 P3 147.54(8)
C8 Pd1 I2 170.6(2)
C8 Pd1 P3 93.8(2)
C8 Pd1 P4 90.0(2)
C5 P3 Pd1 120.0(3)
C6 P3 Pd1 119.0(3)
C6 P3 C5 102.8(4)
C20 P3 Pd1 104.4(3)
C20 P3 C5 106.5(4)
C20 P3 C6 102.1(4)
C11 P4 Pd1 105.8(3)
C11 P4 C15 106.1(4)
C13 P4 Pd1 118.3(3)
C13 P4 C11 101.7(4)
C13 P4 C15 104.2(4)
C15 P4 Pd1 118.8(3)
C14 O1 C12 115.8(6)
C8 C3 C33 121.6(8)
C17 C5 P3 119.1(7)
C17 C5 C40 118.0(8)
C40 C5 P3 122.8(7)
C34 C6 P3 118.8(7)
C34 C6 C38 119.4(8)
C38 C6 P3 121.7(7)
C45 C7 C26 121.5(10)
C4 C7 C26 122.3(11)
C4 C7 C45 116.1(10)
C3 C8 Pd1 123.7(6)
C3 C8 C26 118.7(8)
C26 C8 Pd1 117.5(6)
C36 C10 C11 121.8(9)
C10 C11 P4 121.3(7)
C12 C11 P4 121.6(6)
C12 C11 C10 117.1(8)
C11 C12 O1 119.3(7)
C16 C12 O1 118.2(7)
C16 C12 C11 122.5(8)
C21 C13 P4 121.0(7)
C53 C13 P4 120.6(8)
C53 C13 C21 118.2(9)
O1 C14 C20 118.5(7)
O1 C14 C23 118.6(7)
C23 C14 C20 122.9(8)
C22 C15 P4 117.9(7)
C54 C15 P4 123.4(8)
C54 C15 C22 118.7(9)
C12 C16 C24 118.2(8)
C12 C16 C27 117.6(7)
C24 C16 C27 124.2(8)
C5 C17 C41 121.2(9)
C14 C20 P3 121.5(6)
C14 C20 C25 116.5(8)
C25 C20 P3 121.9(7)
C13 C21 C60 120.4(10)
C15 C22 C48 119.9(10)
C14 C23 C27 117.8(8)
C44 C23 C14 118.4(8)
C44 C23 C27 123.7(8)
C36 C24 C16 120.2(8)
C43 C25 C20 121.8(9)
C8 C26 C7 121.4(8)
C52 C26 C7 119.5(8)
C52 C26 C8 119.2(8)
C16 C27 C23 106.1(7)
C16 C27 C29 108.9(7)
C23 C27 C29 107.2(7)
C39 C27 C16 112.2(8)
C39 C27 C23 113.5(8)
C39 C27 C29 108.8(7)
C52 C28 C33 119.7(9)
C41 C30 C32 120.0(9)
C30 C32 C40 119.5(9)
C3 C33 C28 119.7(9)
C50 C34 C6 121.1(10)
C10 C36 C24 120.1(9)
C6 C38 C42 119.4(10)
C32 C40 C5 121.0(9)
C30 C41 C17 120.1(9)
C46 C42 C38 120.4(10)
C25 C43 C44 119.3(9)
C23 C44 C43 121.0(9)
N57 C45 C7 123.4(12)
C42 C46 C50 121.2(10)
C56 C48 C22 120.0(12)
C34 C50 C46 118.6(11)
C59 C51 C53 121.8(12)
C28 C52 C26 121.1(9)
C51 C53 C13 120.3(12)
C15 C54 C2 119.9(11)
C48 C56 C2 121.5(10)
C45 N57 C1A 114.0(13)
C51 C59 C60 119.7(11)
C59 C60 C21 119.5(12)
C56 C2 C54 119.9(11)
C19 C4 C7 123.2(15)
C18 C9 C1B 134.7(14)
C55 C18 C9 108.7(12)
C1A C19 C4 116.6(15)
C19 C1A N57 126.6(13)
C9 C1B C1 132(2)

loop_
_geom_bond_atom_site_label_1
_geom_bond_atom_site_label_2
_geom_bond_distance
Pd1 I2 2.6640(10)
Pd1 P3 2.315(2)
Pd1 P4 2.297(2)
Pd1 C8 2.017(8)
P3 C5 1.823(8)
P3 C6 1.822(9)
P3 C20 1.814(9)
P4 C11 1.832(9)
P4 C13 1.815(9)
P4 C15 1.833(9)
O1 C12 1.402(9)
O1 C14 1.378(10)
C3 C8 1.384(11)
C3 C33 1.390(13)
C5 C17 1.382(12)
C5 C40 1.393(12)
C6 C34 1.383(13)
C6 C38 1.391(13)
C7 C26 1.468(12)
C7 C45 1.402(16)
C7 C4 1.398(16)
C8 C26 1.414(11)
C10 C11 1.399(12)
C10 C36 1.377(13)
C11 C12 1.398(11)
C12 C16 1.397(11)
C13 C21 1.397(14)
C13 C53 1.388(14)
C14 C20 1.403(12)
C14 C23 1.391(11)
C15 C22 1.396(14)
C15 C54 1.379(14)
C16 C24 1.405(13)
C16 C27 1.528(12)
C17 C41 1.382(12)
C20 C25 1.412(12)
C21 C60 1.402(14)
C22 C48 1.404(13)
C23 C27 1.530(12)
C23 C44 1.391(13)
C24 C36 1.387(14)
C25 C43 1.388(13)
C26 C52 1.403(13)
C27 C29 1.542(11)
C27 C39 1.512(12)
C28 C33 1.393(14)
C28 C52 1.380(14)
C30 C32 1.385(14)
C30 C41 1.370(15)
C32 C40 1.386(13)
C34 C50 1.382(14)
C38 C42 1.402(13)
C42 C46 1.345(17)
C43 C44 1.394(14)
C45 N57 1.360(15)
C46 C50 1.398(17)
C48 C56 1.339(18)
C51 C53 1.372(16)
C51 C59 1.36(2)
C54 C2 1.407(14)
C56 C2 1.356(19)
N57 C1A 1.41(2)
C59 C60 1.378(19)
C55 C18 1.526(5)
C4 C19 1.346(17)
C9 C18 1.532(5)
C9 C1B 1.533(5)
C19 C1A 1.33(2)
C1B C1 1.535(5)

loop_
_geom_torsion_atom_site_label_1
_geom_torsion_atom_site_label_2
_geom_torsion_atom_site_label_3
_geom_torsion_atom_site_label_4
_geom_torsion
Pd1 P3 C5 C17 -19.3(8)
Pd1 P3 C5 C40 157.7(6)
Pd1 P3 C6 C34 -69.0(8)
Pd1 P3 C6 C38 106.9(7)
Pd1 P3 C20 C14 -31.0(7)
Pd1 P3 C20 C25 150.7(7)
Pd1 P4 C11 C10 -154.9(6)
Pd1 P4 C11 C12 26.0(7)
Pd1 P4 C13 C21 -92.4(8)
Pd1 P4 C13 C53 82.2(8)
Pd1 P4 C15 C22 13.3(9)
Pd1 P4 C15 C54 -165.1(7)
Pd1 C8 C26 C7 0.1(12)
Pd1 C8 C26 C52 179.1(7)
P3 C5 C17 C41 178.1(7)
P3 C5 C40 C32 -178.7(7)
P3 C6 C34 C50 177.3(8)
P3 C6 C38 C42 -177.5(8)
P3 C20 C25 C43 178.2(8)
P4 C11 C12 O1 -0.3(10)
P4 C11 C12 C16 178.7(6)
P4 C13 C21 C60 175.9(8)
P4 C13 C53 C51 -177.4(9)
P4 C15 C22 C48 178.9(8)
P4 C15 C54 C2 179.1(8)
O1 C12 C16 C24 -178.9(7)
O1 C12 C16 C27 3.4(10)
O1 C14 C20 P3 2.0(10)
O1 C14 C20 C25 -179.5(7)
O1 C14 C23 C27 -5.3(11)
O1 C14 C23 C44 177.9(7)
C3 C8 C26 C7 -177.3(9)
C3 C8 C26 C52 1.7(13)
C5 P3 C6 C34 66.5(8)
C5 P3 C6 C38 -117.6(8)
C5 P3 C20 C14 -158.9(7)
C5 P3 C20 C25 22.7(8)
C5 C17 C41 C30 -0.8(15)
C6 P3 C5 C17 -154.2(7)
C6 P3 C5 C40 22.8(8)
C6 P3 C20 C14 93.7(7)
C6 P3 C20 C25 -84.7(8)
C6 C34 C50 C46 -0.9(16)
C6 C38 C42 C46 1.5(16)
C7 C26 C52 C28 178.6(10)
C7 C45 N57 C1A -1.1(17)
C7 C4 C19 C1A -1(2)
C8 C3 C33 C28 3.3(14)
C8 C26 C52 C28 -0.5(15)
C10 C11 C12 O1 -179.5(7)
C10 C11 C12 C16 -0.5(12)
C11 P4 C13 C21 23.0(8)
C11 P4 C13 C53 -162.5(8)
C11 P4 C15 C22 -105.6(8)
C11 P4 C15 C54 76.0(9)
C11 C10 C36 C24 1.6(13)
C11 C12 C16 C24 2.1(12)
C11 C12 C16 C27 -175.7(7)
C12 O1 C14 C20 145.4(7)
C12 O1 C14 C23 -36.8(9)
C12 C16 C24 C36 -1.9(13)
C12 C16 C27 C23 -40.1(9)
C12 C16 C27 C29 75.1(9)
C12 C16 C27 C39 -164.5(8)
C13 P4 C11 C10 80.9(7)
C13 P4 C11 C12 -98.2(7)
C13 P4 C15 C22 147.5(8)
C13 P4 C15 C54 -30.9(9)
C13 C21 C60 C59 -0.3(17)
C14 O1 C12 C11 -143.1(7)
C14 O1 C12 C16 37.8(9)
C14 C20 C25 C43 -0.2(13)
C14 C23 C27 C16 41.4(9)
C14 C23 C27 C29 -74.8(9)
C14 C23 C27 C39 165.0(8)
C14 C23 C44 C43 3.4(14)
C15 P4 C11 C10 -27.8(8)
C15 P4 C11 C12 153.1(7)
C15 P4 C13 C21 133.1(8)
C15 P4 C13 C53 -52.3(8)
C15 C22 C48 C56 2.1(17)
C15 C54 C2 C56 1.9(16)
C16 C24 C36 C10 0.1(13)
C17 C5 C40 C32 -1.6(14)
C20 P3 C5 C17 98.8(7)
C20 P3 C5 C40 -84.2(8)
C20 P3 C6 C34 176.7(8)
C20 P3 C6 C38 -7.4(8)
C20 C14 C23 C27 172.4(7)
C20 C14 C23 C44 -4.4(12)
C20 C25 C43 C44 -0.6(15)
C21 C13 C53 C51 -2.7(15)
C22 C15 C54 C2 0.7(15)
C22 C48 C56 C2 0.6(19)
C23 C14 C20 P3 -175.7(6)
C23 C14 C20 C25 2.8(12)
C24 C16 C27 C23 142.3(8)
C24 C16 C27 C29 -102.5(9)
C24 C16 C27 C39 17.9(12)
C25 C43 C44 C23 -1.1(15)
C26 C7 C45 N57 -178.5(10)
C26 C7 C4 C19 179.6(11)
C27 C16 C24 C36 175.7(8)
C27 C23 C44 C43 -173.2(9)
C30 C32 C40 C5 2.1(15)
C32 C30 C41 C17 1.2(15)
C33 C3 C8 Pd1 179.6(7)
C33 C3 C8 C26 -3.2(13)
C33 C28 C52 C26 0.6(16)
C34 C6 C38 C42 -1.6(14)
C36 C10 C11 P4 179.5(7)
C36 C10 C11 C12 -1.4(12)
C38 C6 C34 C50 1.3(15)
C38 C42 C46 C50 -1.1(17)
C40 C5 C17 C41 0.9(13)
C41 C30 C32 C40 -1.9(15)
C42 C46 C50 C34 0.7(17)
C44 C23 C27 C16 -142.0(9)
C44 C23 C27 C29 101.8(10)
C44 C23 C27 C39 -18.4(12)
C45 C7 C26 C8 -60.6(13)
C45 C7 C26 C52 120.3(11)
C45 C7 C4 C19 0.7(18)
C45 N57 C1A C19 1(2)
C48 C56 C2 C54 -2.5(18)
C51 C59 C60 C21 0.8(18)
C52 C28 C33 C3 -1.9(15)
C53 C13 C21 C60 1.2(15)
C53 C51 C59 C60 -2(2)
C54 C15 C22 C48 -2.6(15)
C59 C51 C53 C13 3.3(18)
C4 C7 C26 C8 120.6(11)
C4 C7 C26 C52 -58.4(14)
C4 C7 C45 N57 0.4(16)
C4 C19 C1A N57 0(2)
C18 C9 C1B C1 137(3)
C1B C9 C18 C55 168(2)
